data_2103245
loop_
_publ_author_name
'Arakcheeva, Alla'
'Chapuis, Gervais'
'Grinevitch, Vladimir'

_publ_section_title
;
 The self-hosting structure of \b-Ta
;
_journal_issue 1
_journal_name_full 'Acta Crystallographica Section B'
_journal_page_first 1
_journal_page_last 7
_journal_paper_doi 10.1107/S0108768101017918
_journal_volume 58
_journal_year 2002
_chemical_formula_sum Ta
_chemical_formula_weight 5428.4
_space_group_IT_number 113
_symmetry_cell_setting tetragonal
_symmetry_space_group_name_Hall 'P -4 2ab'
_symmetry_space_group_name_H-M 'P -4 21 m'
_atom_sites_solution_primary 'Paterson function'
_atom_sites_solution_secondary difmap
_cell_angle_alpha 90.0000(10)
_cell_angle_beta 90.0000(10)
_cell_angle_gamma 90.0000(10)
_cell_formula_units_Z 30
_cell_length_a 10.211(3)
_cell_length_b 10.211(3)
_cell_length_c 5.3064(10)
_cell_measurement_pressure '1 Atm'
_cell_measurement_reflns_used 2054
_cell_measurement_temperature 295
_cell_measurement_theta_max 51.73
_cell_measurement_theta_min 3.84
_cell_volume 553.3(2)
_computing_cell_refinement
;
CRYSALIS DATA REDUCTION (KM4 Software, Version 1.164
(release 08.06.00 CrysAlis164))
;
_computing_data_collection
;
Oxford Diffraction Ltd, 2001. CrysAlis Software System, Vertion 1.166.
Oxford. England.
;
_computing_data_reduction
;
CRYSALIS DATA REDUCTION (KM4 Software, Version 1.164
(release 08.06.00 CrysAlis164))
;
_computing_structure_refinement 'Jana2000 (V.Petricek &amp; M.Dusek, 2001)'
_diffrn_measurement_device CCD
_diffrn_measurement_device_type KM4CCD
_diffrn_measurement_method \o
_diffrn_radiation_type 'Mo K\a'
_diffrn_radiation_wavelength .71069
_diffrn_reflns_av_R_equivalents .1449
_diffrn_reflns_av_sigmaI/netI .0719
_diffrn_reflns_limit_h_max 15
_diffrn_reflns_limit_h_min -15
_diffrn_reflns_limit_k_max 21
_diffrn_reflns_limit_k_min -21
_diffrn_reflns_limit_l_max 11
_diffrn_reflns_limit_l_min 0
_diffrn_reflns_number 15963
_diffrn_reflns_theta_max 51.94
_diffrn_reflns_theta_min 3.84
_exptl_absorpt_coefficient_mu 147.4799
_exptl_absorpt_correction_T_max .0858
_exptl_absorpt_correction_T_min .0280
_exptl_absorpt_correction_type sphere
_exptl_crystal_colour silver
_exptl_crystal_density_diffrn 16.287
_exptl_crystal_density_meas ?
_exptl_crystal_description isometric
_exptl_crystal_F_000 2190
_exptl_crystal_size_max .022
_exptl_crystal_size_mid .02
_exptl_crystal_size_min .018
_exptl_crystal_size_rad .02
_refine_diff_density_max 19.99
_refine_diff_density_min -11.39
_refine_ls_extinction_coef .00150(13)
_refine_ls_extinction_method 'B-C type 1 Gaussian isotropic'
_refine_ls_goodness_of_fit_obs 3.64
_refine_ls_goodness_of_fit_ref 3.88
_refine_ls_matrix_type full
_refine_ls_number_parameters 230
_refine_ls_number_reflns 1398
_refine_ls_R_factor_all .1663
_refine_ls_R_factor_gt .0566
_refine_ls_shift/su_max .0056
_refine_ls_shift/su_mean .0011
_refine_ls_structure_factor_coef F
_refine_ls_weighting_details w=1/(\s^2^(F)+0.0001F^2^)
_refine_ls_weighting_scheme sigma
_refine_ls_wR_factor_gt .0258
_refine_ls_wR_factor_ref .0298
_reflns_number_gt 1398
_reflns_number_total 3114
_reflns_observed_criterion 5
_cod_data_source_file os0079.cif
_cod_data_source_block Ta-tetragonal
_cod_depositor_comments
;
 Moving the _atom_site_adp_type, _atom_site_occupancy and
 _atom_site_type_symbol data items into the main _atom_site
 loop.

 Antanas Vaitkus,
 2017-01-10

The following automatic conversions were performed:

'_exptl_crystal_density_meas' value 'none' was changed to '?' - the
value is perceived as not measured.

Automatic conversion script
Id: cif_fix_values 3008 2015-01-20 13:52:24Z robertas 
;
_cod_original_sg_symbol_H-M P-421m
_cod_database_code 2103245

loop_
_symmetry_equiv_pos_site_id
_symmetry_equiv_pos_as_xyz
1 x,y,z
2 y,-x,-z
3 1/2+x,1/2-y,-z
4 -x,-y,z
5 1/2-y,1/2-x,z
6 -y,x,-z
7 1/2-x,1/2+y,-z
8 1/2+y,1/2+x,z

loop_
_atom_site_label
_atom_site_type_symbol
_atom_site_fract_x
_atom_site_fract_y
_atom_site_fract_z
_atom_site_occupancy
_atom_site_U_iso_or_equiv
_atom_site_adp_type
Ta1 Ta .5 0 .228(2) 1 .0132(11) Uani
Ta5 Ta .8142(6) .3142(6) .0026(14) 1 .0195(13) Uani
Ta3 Ta .0343(3) .1267(4) .2546(15) 1 .0291(12) Uani
Ta4 Ta .6033(4) .1033(4) .764(2) 1 .0279(7) Uani
Ta2 Ta .7598(3) .0677(3) .2350(12) 1 .0152(7) Uani
Ta6 Ta .3196(5) .1804(5) .4912(12) 1 .0194(15) Uani

loop_
_atom_site_aniso_label
_atom_site_aniso_U_11
_atom_site_aniso_U_22
_atom_site_aniso_U_33
_atom_site_aniso_U_12
_atom_site_aniso_U_13
_atom_site_aniso_U_23
_atom_site_aniso_type_symbol
Ta1 .0152(16) .0152(16) .009(2) -.005(2) 0 0 Ta
Ta5 .017(2) .017(2) .024(3) .008(2) -.0067(15) -.0067(15) Ta
Ta3 .0202(17) .0178(18) .049(2) .0071(12) -.016(2) -.018(2) Ta
Ta4 .0194(16) .0194(16) .044735 .0035(18) -.013(2) -.013(2) Ta
Ta2 .0145(12) .0187(12) .0123(13) .0024(8) .0006(17) -.0004(18) Ta
Ta6 .018(2) .018(2) .021(3) -.002(2) .0054(17) -.0054(17) Ta

loop_
_atom_type_symbol
_atom_type_scat_dispersion_real
_atom_type_scat_dispersion_imag
_atom_type_scat_source
Ta -.705 6.523 'International Tables Vol C Tables  4.2.6.8 and 6.1.1.1'

loop_
_geom_angle_atom_site_label_1
_geom_angle_atom_site_label_2
_geom_angle_atom_site_label_3
_geom_angle_site_symmetry_1
_geom_angle_site_symmetry_3
_geom_angle
Ta5 Ta1 Ta5 2_565 6_645 131.0(4)
Ta5 Ta1 Ta4 2_565 1_554 69.2(2)
Ta5 Ta1 Ta4 2_565 . 111.5(2)
Ta5 Ta1 Ta4 2_565 4_654 69.2(2)
Ta5 Ta1 Ta4 2_565 4_655 111.5(2)
Ta5 Ta1 Ta2 2_565 . 117.8(2)
Ta5 Ta1 Ta2 2_565 4_655 62.96(16)
Ta5 Ta1 Ta2 2_565 5_555 117.8(2)
Ta5 Ta1 Ta2 2_565 8_545 62.96(16)
Ta5 Ta1 Ta6 2_565 . 52.72(19)
Ta5 Ta1 Ta6 2_565 4_655 176.3(4)
Ta5 Ta1 Ta5 6_645 2_565 131.0(4)
Ta5 Ta1 Ta4 6_645 1_554 69.2(2)
Ta5 Ta1 Ta4 6_645 . 111.5(2)
Ta5 Ta1 Ta4 6_645 4_654 69.2(2)
Ta5 Ta1 Ta4 6_645 4_655 111.5(2)
Ta5 Ta1 Ta2 6_645 . 62.96(16)
Ta5 Ta1 Ta2 6_645 4_655 117.8(2)
Ta5 Ta1 Ta2 6_645 5_555 62.96(16)
Ta5 Ta1 Ta2 6_645 8_545 117.8(2)
Ta5 Ta1 Ta6 6_645 . 176.3(4)
Ta5 Ta1 Ta6 6_645 4_655 52.72(19)
Ta4 Ta1 Ta4 1_554 . 121.1(2)
Ta4 Ta1 Ta4 1_554 4_654 62.5(3)
Ta4 Ta1 Ta4 1_554 4_655 176.4(2)
Ta4 Ta1 Ta2 1_554 . 64.2(2)
Ta4 Ta1 Ta2 1_554 4_655 117.3(3)
Ta4 Ta1 Ta2 1_554 5_555 117.3(3)
Ta4 Ta1 Ta2 1_554 8_545 64.2(2)
Ta4 Ta1 Ta6 1_554 . 113.9(2)
Ta4 Ta1 Ta6 1_554 4_655 113.9(2)
Ta4 Ta1 Ta4 . 1_554 121.1(2)
Ta4 Ta1 Ta4 . 4_654 176.4(2)
Ta4 Ta1 Ta4 . 4_655 55.3(2)
Ta4 Ta1 Ta2 . . 65.6(2)
Ta4 Ta1 Ta2 . 4_655 112.8(3)
Ta4 Ta1 Ta2 . 5_555 112.8(3)
Ta4 Ta1 Ta2 . 8_545 65.6(2)
Ta4 Ta1 Ta6 . . 65.2(2)
Ta4 Ta1 Ta6 . 4_655 65.2(2)
Ta4 Ta1 Ta4 4_654 1_554 62.5(3)
Ta4 Ta1 Ta4 4_654 . 176.4(2)
Ta4 Ta1 Ta4 4_654 4_655 121.1(2)
Ta4 Ta1 Ta2 4_654 . 117.3(3)
Ta4 Ta1 Ta2 4_654 4_655 64.2(2)
Ta4 Ta1 Ta2 4_654 5_555 64.2(2)
Ta4 Ta1 Ta2 4_654 8_545 117.3(3)
Ta4 Ta1 Ta6 4_654 . 113.9(2)
Ta4 Ta1 Ta6 4_654 4_655 113.9(2)
Ta4 Ta1 Ta4 4_655 1_554 176.4(2)
Ta4 Ta1 Ta4 4_655 . 55.3(2)
Ta4 Ta1 Ta4 4_655 4_654 121.1(2)
Ta4 Ta1 Ta2 4_655 . 112.8(3)
Ta4 Ta1 Ta2 4_655 4_655 65.6(2)
Ta4 Ta1 Ta2 4_655 5_555 65.6(2)
Ta4 Ta1 Ta2 4_655 8_545 112.8(3)
Ta4 Ta1 Ta6 4_655 . 65.2(2)
Ta4 Ta1 Ta6 4_655 4_655 65.2(2)
Ta2 Ta1 Ta2 . 4_655 178.4(5)
Ta2 Ta1 Ta2 . 5_555 119.18(11)
Ta2 Ta1 Ta2 . 8_545 60.80(11)
Ta2 Ta1 Ta6 . . 116.0(2)
Ta2 Ta1 Ta6 . 4_655 63.10(16)
Ta2 Ta1 Ta2 4_655 . 178.4(5)
Ta2 Ta1 Ta2 4_655 5_555 60.80(11)
Ta2 Ta1 Ta2 4_655 8_545 119.18(11)
Ta2 Ta1 Ta6 4_655 . 63.10(16)
Ta2 Ta1 Ta6 4_655 4_655 116.0(2)
Ta2 Ta1 Ta2 5_555 . 119.18(11)
Ta2 Ta1 Ta2 5_555 4_655 60.80(11)
Ta2 Ta1 Ta2 5_555 8_545 178.4(5)
Ta2 Ta1 Ta6 5_555 . 116.0(2)
Ta2 Ta1 Ta6 5_555 4_655 63.10(16)
Ta2 Ta1 Ta2 8_545 . 60.80(11)
Ta2 Ta1 Ta2 8_545 4_655 119.18(11)
Ta2 Ta1 Ta2 8_545 5_555 178.4(5)
Ta2 Ta1 Ta6 8_545 . 63.10(16)
Ta2 Ta1 Ta6 8_545 4_655 116.0(2)
Ta6 Ta1 Ta6 . 4_655 123.5(4)
Ta6 Ta1 Ta6 4_655 . 123.5(4)
Ta3 Ta5 Ta3 1_655 3_555 154.1(2)
Ta3 Ta5 Ta3 1_655 6_655 61.4(2)
Ta3 Ta5 Ta3 1_655 8_555 130.5(3)
Ta3 Ta5 Ta4 1_655 1_554 103.0(2)
Ta3 Ta5 Ta4 1_655 2_666 51.52(15)
Ta3 Ta5 Ta4 1_655 6_656 101.3(2)
Ta3 Ta5 Ta2 1_655 . 55.69(15)
Ta3 Ta5 Ta2 1_655 2_665 54.7(2)
Ta3 Ta5 Ta2 1_655 7_655 149.8(2)
Ta3 Ta5 Ta2 1_655 8_545 108.5(2)
Ta3 Ta5 Ta6 1_655 3_555 114.2(2)
Ta3 Ta5 Ta6 1_655 3_556 65.5(2)
Ta3 Ta5 Ta3 3_555 1_655 154.1(2)
Ta3 Ta5 Ta3 3_555 6_655 98.8(2)
Ta3 Ta5 Ta3 3_555 8_555 61.4(2)
Ta3 Ta5 Ta4 3_555 1_554 51.75(16)
Ta3 Ta5 Ta4 3_555 2_666 154.3(2)
Ta3 Ta5 Ta4 3_555 6_656 102.5(2)
Ta3 Ta5 Ta2 3_555 . 100.1(2)
Ta3 Ta5 Ta2 3_555 2_665 129.7(3)
Ta3 Ta5 Ta2 3_555 7_655 55.46(15)
Ta3 Ta5 Ta2 3_555 8_545 55.8(2)
Ta3 Ta5 Ta6 3_555 3_555 65.9(2)
Ta3 Ta5 Ta6 3_555 3_556 115.9(2)
Ta3 Ta5 Ta3 6_655 1_655 61.4(2)
Ta3 Ta5 Ta3 6_655 3_555 98.8(2)
Ta3 Ta5 Ta3 6_655 8_555 154.1(2)
Ta3 Ta5 Ta4 6_655 1_554 51.75(16)
Ta3 Ta5 Ta4 6_655 2_666 102.5(2)
Ta3 Ta5 Ta4 6_655 6_656 154.3(2)
Ta3 Ta5 Ta2 6_655 . 55.8(2)
Ta3 Ta5 Ta2 6_655 2_665 55.46(15)
Ta3 Ta5 Ta2 6_655 7_655 129.7(3)
Ta3 Ta5 Ta2 6_655 8_545 100.1(2)
Ta3 Ta5 Ta6 6_655 3_555 65.9(2)
Ta3 Ta5 Ta6 6_655 3_556 115.9(2)
Ta3 Ta5 Ta3 8_555 1_655 130.5(3)
Ta3 Ta5 Ta3 8_555 3_555 61.4(2)
Ta3 Ta5 Ta3 8_555 6_655 154.1(2)
Ta3 Ta5 Ta4 8_555 1_554 103.0(2)
Ta3 Ta5 Ta4 8_555 2_666 101.3(2)
Ta3 Ta5 Ta4 8_555 6_656 51.52(15)
Ta3 Ta5 Ta2 8_555 . 108.5(2)
Ta3 Ta5 Ta2 8_555 2_665 149.8(2)
Ta3 Ta5 Ta2 8_555 7_655 54.7(2)
Ta3 Ta5 Ta2 8_555 8_545 55.69(15)
Ta3 Ta5 Ta6 8_555 3_555 114.2(2)
Ta3 Ta5 Ta6 8_555 3_556 65.5(2)
Ta4 Ta5 Ta4 1_554 2_666 153.1(2)
Ta4 Ta5 Ta4 1_554 6_656 153.1(2)
Ta4 Ta5 Ta2 1_554 . 57.5(2)
Ta4 Ta5 Ta2 1_554 2_665 103.9(2)
Ta4 Ta5 Ta2 1_554 7_655 103.9(2)
Ta4 Ta5 Ta2 1_554 8_545 57.5(2)
Ta4 Ta5 Ta6 1_554 3_555 69.2(2)
Ta4 Ta5 Ta6 1_554 3_556 114.2(3)
Ta4 Ta5 Ta4 2_666 1_554 153.1(2)
Ta4 Ta5 Ta4 2_666 6_656 53.55(16)
Ta4 Ta5 Ta2 2_666 . 103.7(2)
Ta4 Ta5 Ta2 2_666 2_665 56.5(2)
Ta4 Ta5 Ta2 2_666 7_655 99.4(2)
Ta4 Ta5 Ta2 2_666 8_545 132.4(3)
Ta4 Ta5 Ta6 2_666 3_555 110.4(3)
Ta4 Ta5 Ta6 2_666 3_556 66.6(2)
Ta4 Ta5 Ta4 6_656 1_554 153.1(2)
Ta4 Ta5 Ta4 6_656 2_666 53.55(16)
Ta4 Ta5 Ta2 6_656 . 132.4(3)
Ta4 Ta5 Ta2 6_656 2_665 99.4(2)
Ta4 Ta5 Ta2 6_656 7_655 56.5(2)
Ta4 Ta5 Ta2 6_656 8_545 103.7(2)
Ta4 Ta5 Ta6 6_656 3_555 110.4(3)
Ta4 Ta5 Ta6 6_656 3_556 66.6(2)
Ta2 Ta5 Ta2 . 2_665 97.4(2)
Ta2 Ta5 Ta2 . 7_655 154.1(2)
Ta2 Ta5 Ta2 . 8_545 58.09(16)
Ta2 Ta5 Ta6 . 3_555 117.0(3)
Ta2 Ta5 Ta6 . 3_556 65.8(2)
Ta2 Ta5 Ta2 2_665 . 97.4(2)
Ta2 Ta5 Ta2 2_665 7_655 105.2(2)
Ta2 Ta5 Ta2 2_665 8_545 154.1(2)
Ta2 Ta5 Ta6 2_665 3_555 64.1(2)
Ta2 Ta5 Ta6 2_665 3_556 114.2(2)
Ta2 Ta5 Ta2 7_655 . 154.1(2)
Ta2 Ta5 Ta2 7_655 2_665 105.2(2)
Ta2 Ta5 Ta2 7_655 8_545 97.4(2)
Ta2 Ta5 Ta6 7_655 3_555 64.1(2)
Ta2 Ta5 Ta6 7_655 3_556 114.2(2)
Ta2 Ta5 Ta2 8_545 . 58.09(16)
Ta2 Ta5 Ta2 8_545 2_665 154.1(2)
Ta2 Ta5 Ta2 8_545 7_655 97.4(2)
Ta2 Ta5 Ta6 8_545 3_555 117.0(3)
Ta2 Ta5 Ta6 8_545 3_556 65.8(2)
Ta6 Ta5 Ta6 3_555 3_556 176.6(3)
Ta6 Ta5 Ta6 3_556 3_555 176.6(3)
Ta3 Ta3 Ta3 2_555 2_556 108.89(18)
Ta3 Ta3 Ta3 2_555 4_555 66.0(2)
Ta3 Ta3 Ta3 2_555 6_555 47.93(16)
Ta3 Ta3 Ta3 2_555 6_556 131.44(18)
Ta3 Ta3 Ta4 2_555 2_566 112.5(3)
Ta3 Ta3 Ta2 2_555 1_455 98.4(2)
Ta3 Ta3 Ta2 2_555 2_565 54.91(18)
Ta3 Ta3 Ta2 2_555 2_566 155.40(19)
Ta3 Ta3 Ta2 2_555 4_655 54.62(19)
Ta3 Ta3 Ta6 2_555 . 98.34(18)
Ta3 Ta3 Ta6 2_555 3_456 146.8(2)
Ta3 Ta3 Ta3 2_556 2_555 108.89(18)
Ta3 Ta3 Ta3 2_556 4_555 65.4(2)
Ta3 Ta3 Ta3 2_556 6_555 131.44(18)
Ta3 Ta3 Ta3 2_556 6_556 49.18(16)
Ta3 Ta3 Ta4 2_556 2_566 116.7(3)
Ta3 Ta3 Ta2 2_556 1_455 102.0(2)
Ta3 Ta3 Ta2 2_556 2_565 154.8(2)
Ta3 Ta3 Ta2 2_556 2_566 55.05(18)
Ta3 Ta3 Ta2 2_556 4_655 57.72(19)
Ta3 Ta3 Ta6 2_556 . 60.41(17)
Ta3 Ta3 Ta6 2_556 3_456 99.9(2)
Ta3 Ta3 Ta3 4_555 2_555 66.0(2)
Ta3 Ta3 Ta3 4_555 2_556 65.4(2)
Ta3 Ta3 Ta3 4_555 6_555 66.0(2)
Ta3 Ta3 Ta3 4_555 6_556 65.4(2)
Ta3 Ta3 Ta4 4_555 2_566 177.8(4)
Ta3 Ta3 Ta2 4_555 1_455 62.75(14)
Ta3 Ta3 Ta2 4_555 2_565 114.9(3)
Ta3 Ta3 Ta2 4_555 2_566 114.0(3)
Ta3 Ta3 Ta2 4_555 4_655 61.79(14)
Ta3 Ta3 Ta6 4_555 . 113.6(2)
Ta3 Ta3 Ta6 4_555 3_456 114.2(2)
Ta3 Ta3 Ta3 6_555 2_555 47.93(16)
Ta3 Ta3 Ta3 6_555 2_556 131.44(18)
Ta3 Ta3 Ta3 6_555 4_555 66.0(2)
Ta3 Ta3 Ta3 6_555 6_556 108.89(18)
Ta3 Ta3 Ta4 6_555 2_566 111.8(3)
Ta3 Ta3 Ta2 6_555 1_455 54.80(19)
Ta3 Ta3 Ta2 6_555 2_565 55.44(19)
Ta3 Ta3 Ta2 6_555 2_566 156.45(19)
Ta3 Ta3 Ta2 6_555 4_655 97.8(2)
Ta3 Ta3 Ta6 6_555 . 145.0(2)
Ta3 Ta3 Ta6 6_555 3_456 100.24(18)
Ta3 Ta3 Ta3 6_556 2_555 131.44(18)
Ta3 Ta3 Ta3 6_556 2_556 49.18(16)
Ta3 Ta3 Ta3 6_556 4_555 65.4(2)
Ta3 Ta3 Ta3 6_556 6_555 108.89(18)
Ta3 Ta3 Ta4 6_556 2_566 116.0(3)
Ta3 Ta3 Ta2 6_556 1_455 57.93(19)
Ta3 Ta3 Ta2 6_556 2_565 155.9(2)
Ta3 Ta3 Ta2 6_556 2_566 55.58(19)
Ta3 Ta3 Ta2 6_556 4_655 101.5(2)
Ta3 Ta3 Ta6 6_556 . 101.3(2)
Ta3 Ta3 Ta6 6_556 3_456 59.77(17)
Ta4 Ta3 Ta2 2_566 1_455 116.37(18)
Ta4 Ta3 Ta2 2_566 2_565 63.1(3)
Ta4 Ta3 Ta2 2_566 2_566 68.0(3)
Ta4 Ta3 Ta2 2_566 4_655 118.89(18)
Ta4 Ta3 Ta6 2_566 . 68.0(2)
Ta4 Ta3 Ta6 2_566 3_456 66.0(2)
Ta2 Ta3 Ta2 1_455 2_565 99.7(2)
Ta2 Ta3 Ta2 1_455 2_566 103.2(2)
Ta2 Ta3 Ta2 1_455 4_655 124.36(18)
Ta2 Ta3 Ta6 1_455 . 159.1(3)
Ta2 Ta3 Ta6 1_455 3_456 58.81(16)
Ta2 Ta3 Ta2 2_565 1_455 99.7(2)
Ta2 Ta3 Ta2 2_565 2_566 131.03(19)
Ta2 Ta3 Ta2 2_565 4_655 99.1(2)
Ta2 Ta3 Ta6 2_565 . 100.2(2)
Ta2 Ta3 Ta6 2_565 3_456 102.3(2)
Ta2 Ta3 Ta2 2_566 1_455 103.2(2)
Ta2 Ta3 Ta2 2_566 2_565 131.03(19)
Ta2 Ta3 Ta2 2_566 4_655 102.5(2)
Ta2 Ta3 Ta6 2_566 . 58.21(18)
Ta2 Ta3 Ta6 2_566 3_456 57.33(17)
Ta2 Ta3 Ta2 4_655 1_455 124.36(18)
Ta2 Ta3 Ta2 4_655 2_565 99.1(2)
Ta2 Ta3 Ta2 4_655 2_566 102.5(2)
Ta2 Ta3 Ta6 4_655 . 58.20(16)
Ta2 Ta3 Ta6 4_655 3_456 157.4(3)
Ta6 Ta3 Ta6 . 3_456 110.3(2)
Ta6 Ta3 Ta6 3_456 . 110.3(2)
Ta4 Ta4 Ta2 4_655 . 105.6(3)
Ta4 Ta4 Ta2 4_655 1_556 107.0(3)
Ta4 Ta4 Ta2 4_655 8_545 105.6(3)
Ta4 Ta4 Ta2 4_655 8_546 107.0(3)
Ta4 Ta4 Ta6 4_655 . 63.4(2)
Ta4 Ta4 Ta6 4_655 3_556 156.5(5)
Ta4 Ta4 Ta6 4_655 4_655 63.4(2)
Ta2 Ta4 Ta2 . 1_556 116.45(19)
Ta2 Ta4 Ta2 . 8_545 50.5(2)
Ta2 Ta4 Ta2 . 8_546 147.3(2)
Ta2 Ta4 Ta6 . . 94.5(3)
Ta2 Ta4 Ta6 . 3_556 53.8(2)
Ta2 Ta4 Ta6 . 4_655 53.9(2)
Ta2 Ta4 Ta2 1_556 . 116.45(19)
Ta2 Ta4 Ta2 1_556 8_545 147.3(2)
Ta2 Ta4 Ta2 1_556 8_546 55.3(2)
Ta2 Ta4 Ta6 1_556 . 149.0(3)
Ta2 Ta4 Ta6 1_556 3_556 93.7(2)
Ta2 Ta4 Ta6 1_556 4_655 97.5(2)
Ta2 Ta4 Ta2 8_545 . 50.5(2)
Ta2 Ta4 Ta2 8_545 1_556 147.3(2)
Ta2 Ta4 Ta2 8_545 8_546 116.45(19)
Ta2 Ta4 Ta6 8_545 . 53.9(2)
Ta2 Ta4 Ta6 8_545 3_556 53.8(2)
Ta2 Ta4 Ta6 8_545 4_655 94.5(3)
Ta2 Ta4 Ta2 8_546 . 147.3(2)
Ta2 Ta4 Ta2 8_546 1_556 55.3(2)
Ta2 Ta4 Ta2 8_546 8_545 116.45(19)
Ta2 Ta4 Ta6 8_546 . 97.5(2)
Ta2 Ta4 Ta6 8_546 3_556 93.7(2)
Ta2 Ta4 Ta6 8_546 4_655 149.0(3)
Ta6 Ta4 Ta6 . 3_556 103.7(2)
Ta6 Ta4 Ta6 . 4_655 102.8(3)
Ta6 Ta4 Ta6 3_556 . 103.7(2)
Ta6 Ta4 Ta6 3_556 4_655 103.7(2)
Ta6 Ta4 Ta6 4_655 . 102.8(3)
Ta6 Ta4 Ta6 4_655 3_556 103.7(2)
Ta2 Ta2 Ta6 8_545 3_556 62.63(17)
Ta2 Ta2 Ta6 8_545 4_655 114.1(2)
Ta6 Ta2 Ta6 3_556 4_655 124.0(2)
Ta6 Ta2 Ta6 4_655 3_556 124.0(2)

loop_
_geom_bond_atom_site_label_1
_geom_bond_atom_site_label_2
_geom_bond_site_symmetry_2
_geom_bond_distance
Ta1 Ta5 2_565 2.948(8)
Ta1 Ta5 6_645 2.948(8)
Ta1 Ta4 1_554 2.876(14)
Ta1 Ta4 . 3.214(15)
Ta1 Ta4 4_654 2.876(14)
Ta1 Ta4 4_655 3.214(15)
Ta1 Ta2 . 2.742(3)
Ta1 Ta2 4_655 2.742(3)
Ta1 Ta2 5_555 2.742(3)
Ta1 Ta2 8_545 2.742(3)
Ta1 Ta6 . 2.956(8)
Ta1 Ta6 4_655 2.956(8)
Ta5 Ta3 1_655 3.240(8)
Ta5 Ta3 3_555 3.224(8)
Ta5 Ta3 6_655 3.224(8)
Ta5 Ta3 8_555 3.240(8)
Ta5 Ta4 1_554 3.298(9)
Ta5 Ta4 2_666 3.310(9)
Ta5 Ta4 6_656 3.310(9)
Ta5 Ta2 . 2.858(7)
Ta5 Ta2 2_665 2.977(7)
Ta5 Ta2 7_655 2.977(7)
Ta5 Ta2 8_545 2.858(7)
Ta5 Ta6 3_555 2.622(10)
Ta5 Ta6 3_556 2.687(10)
Ta3 Ta3 2_555 3.300(10)
Ta3 Ta3 2_556 3.222(10)
Ta3 Ta3 4_555 2.681(5)
Ta3 Ta3 6_555 3.300(10)
Ta3 Ta3 6_556 3.222(10)
Ta3 Ta4 2_566 2.847(6)
Ta3 Ta2 1_455 2.868(5)
Ta3 Ta2 2_565 2.865(9)
Ta3 Ta2 2_566 2.966(9)
Ta3 Ta2 4_655 2.894(5)
Ta3 Ta6 . 3.220(7)
Ta3 Ta6 3_456 3.241(7)
Ta4 Ta4 4_655 2.982(6)
Ta4 Ta2 . 3.252(12)
Ta4 Ta2 1_556 2.988(12)
Ta4 Ta2 8_545 3.252(12)
Ta4 Ta2 8_546 2.988(12)
Ta4 Ta6 . 3.332(9)
Ta4 Ta6 3_556 3.406(9)
Ta4 Ta6 4_655 3.332(9)
Ta2 Ta2 8_545 2.775(5)
Ta2 Ta6 3_556 3.017(7)
Ta2 Ta6 4_655 2.987(7)

loop_
_cod_related_entry_id
_cod_related_entry_database
_cod_related_entry_code
1 ChemSpider 22395
